data_9005390
loop_
_publ_author_name
'Tiepolo, M.'
'Zanetti, A.'
'Oberti, R.'

_publ_section_title
;
 Detection, crystal-chemical mechanisms and petrological implications of
 Ti4+ partitioning in pargasite and kaersutite
 Sample: K3
;
_journal_name_full 'European Journal of Mineralogy'
_journal_page_first 345
_journal_page_last 354
_journal_volume 11
_journal_year 1999
_chemical_formula_sum
;Al2.463 Ca1.734 Cl0.002 F0.009 H1.403 K0.226 Mg4.082 Na0.932 O23.989 Si5.967
 Ti0.64
;
_chemical_name_mineral Kaersutite
_space_group_IT_number 12
_symmetry_space_group_name_Hall '-C 2y'
_symmetry_space_group_name_H-M 'C 1 2/m 1'
_cell_angle_alpha 90
_cell_angle_beta 105.38
_cell_angle_gamma 90
_cell_formula_units_Z 2
_cell_length_a 9.907
_cell_length_b 18.019
_cell_length_c 5.304
_cell_volume 912.931
_database_code_amcsd 0006775
_exptl_crystal_density_diffrn 3.089
_cod_original_formula_sum
;O23.989 F.009 Cl.002 Si5.967 Al2.463 Mg4.082 Ti.64 Ca1.734 Na.932 K.226
 H1.403
;
_cod_database_code 9005390

loop_
_space_group_symop_operation_xyz
x,y,z
1/2+x,1/2+y,z
x,-y,z
1/2+x,1/2-y,z
-x,y,-z
1/2-x,1/2+y,-z
-x,-y,-z
1/2-x,1/2-y,-z

loop_
_atom_site_label
_atom_site_fract_x
_atom_site_fract_y
_atom_site_fract_z
_atom_site_occupancy
_atom_site_U_iso_or_equiv
_atom_site_type_symbol
_atom_site_attached_hydrogens
O1 0.10710 0.08660 0.21940 1.00000 0.01001 O 0
O2 0.11820 0.17190 0.72970 1.00000 0.00975 O 0
O3 0.10720 0.00000 0.71570 0.70150 0.01140 O 0
F3 0.10720 0.00000 0.71570 0.00450 0.01140 F 0
Cl3 0.10720 0.00000 0.71570 0.00100 0.01140 Cl 0
O-h3 0.10720 0.00000 0.71570 0.29300 0.01140 O 0
O4 0.36560 0.25010 0.78820 1.00000 0.01229 O 0
O5 0.34930 0.13990 0.11330 1.00000 0.01406 O 0
O6 0.34460 0.11540 0.61180 1.00000 0.01406 O 0
O7 0.34030 0.00000 0.27700 1.00000 0.01634 O 0
SiT1 0.28050 0.08520 0.30450 0.74590 0.00646 Si 0
AlT1 0.28050 0.08520 0.30450 0.25410 0.00646 Al 0
SiT2 0.28980 0.17260 0.81250 0.74590 0.00621 Si 0
AlT2 0.28980 0.17260 0.81250 0.25410 0.00621 Al 0
MgM1 0.00000 0.08690 0.50000 0.84000 0.01127 Mg 0
TiM1 0.00000 0.08690 0.50000 0.16000 0.01127 Ti 0
MgM2 0.00000 0.17690 0.00000 0.75000 0.00760 Mg 0
TiM2 0.00000 0.17690 0.00000 0.11000 0.00760 Ti 0
AlM2 0.00000 0.17690 0.00000 0.14000 0.00760 Al 0
MgM3 0.00000 0.00000 0.00000 0.75000 0.00950 Mg 0
TiM3 0.00000 0.00000 0.00000 0.10000 0.00950 Ti 0
AlM3 0.00000 0.00000 0.00000 0.15000 0.00950 Al 0
MgM4 0.00000 0.27930 0.50000 0.03800 0.01089 Mg 0
CaM4 0.00000 0.27930 0.50000 0.43350 0.01089 Ca 0
NaM4 0.00000 0.27930 0.50000 0.02850 0.01089 Na 0
MgM4* 0.00000 0.25610 0.50000 0.03800 0.02001 Mg 0
CaM4* 0.00000 0.25610 0.50000 0.43350 0.02001 Ca 0
NaM4* 0.00000 0.25610 0.50000 0.02850 0.02001 Na 0
NaA 0.00000 0.50000 0.00000 0.27270 0.02660 Na 0
KA 0.00000 0.50000 0.00000 0.07530 0.02660 K 0
NaAm 0.04170 0.50000 0.09060 0.13630 0.03078 Na 0
KAm 0.04170 0.50000 0.09060 0.03770 0.03078 K 0
NaA2 0.00000 0.46890 0.00000 0.13630 0.03166 Na 0
KA2 0.00000 0.46890 0.00000 0.03770 0.03166 K 0
H 0.19820 0.00000 0.78420 0.70150 0.00646 H 0

loop_
_cod_changelog_entry_id
_cod_changelog_entry_author
_cod_changelog_entry_date
_cod_changelog_entry_text
1
;cod-tools version 3.8.0
Id: cif_guess_AMCSD_atom_types 9581 2023-05-17 12:35:41Z saulius
;
2023-05-23T09:19:07+03:00
;Derived atom types and hydrogen counts
from atom names that follow the AMCSD naming convention
(Wat == water, O-H == hydroxyl).
;

loop_
_cod_related_entry_id
_cod_related_entry_database
_cod_related_entry_code
1 AMCSD 0006775
